data_7127067
loop_
_publ_author_name
'Hern\'andez-Vald\'es, Daniel'
'Wettstein, Lionel'
'Fern\'andez-Ter\'an, Ricardo'
'Probst, Benjamin'
'Fox, Thomas'
'Spingler, Bernhard'
'Nadeem, Qaisar'
'Alberto, Roger'

_publ_section_title
;
 Dynamic dimer-monomer equilibrium in a cycloruthenated complex of
 [Re(\h<sup>6</sup>-C<sub>6</sub>H<sub>6</sub>)<sub>2</sub>]<sup/>.
;
_journal_issue 73
_journal_name_full 'Chemical communications (Cambridge, England)'
_journal_page_first 10658
_journal_page_last 10661
_journal_paper_doi 10.1039/d0cc04180g
_journal_volume 56
_journal_year 2020
_chemical_formula_moiety 'C42 H34 N2 O6 Re2 Ru2, 2(F6 P)'
_chemical_formula_sum 'C42 H34 F12 N2 O6 P2 Re2 Ru2'
_chemical_formula_weight 1527.19
_space_group_crystal_system triclinic
_space_group_IT_number 2
_space_group_name_Hall '-P 1'
_space_group_name_H-M_alt 'P -1'
_atom_sites_solution_hydrogens geom
_audit_creation_date 2020-06-02
_audit_creation_method
;
Olex2 1.2
(compiled 2018.05.29 svn.r3508 for OlexSys, GUI svn.r5506)
;
_audit_update_record
;
2020-06-02 deposited with the CCDC.	2020-08-04 downloaded from the CCDC.
;
_cell_angle_alpha 99.0170(10)
_cell_angle_beta 103.0770(10)
_cell_angle_gamma 102.8080(10)
_cell_formula_units_Z 1
_cell_length_a 9.53370(10)
_cell_length_b 10.99430(10)
_cell_length_c 11.15720(10)
_cell_measurement_reflns_used 27102
_cell_measurement_temperature 160.03(18)
_cell_measurement_theta_max 79.5430
_cell_measurement_theta_min 4.1470
_cell_volume 1084.12(2)
_computing_cell_refinement 'CrysAlisPro 1.171.40.71a (Rigaku OD, 2020)'
_computing_data_collection 'CrysAlisPro 1.171.40.71a (Rigaku OD, 2020)'
_computing_data_reduction 'CrysAlisPro 1.171.40.71a (Rigaku OD, 2020)'
_computing_molecular_graphics 'Olex2 (Dolomanov et al., 2009)'
_computing_publication_material 'Olex2 (Dolomanov et al., 2009)'
_computing_structure_refinement 'ShelXL (Sheldrick, 2015)'
_computing_structure_solution 'ShelXT (Sheldrick, 2015)'
_diffrn_ambient_environment N~2~
_diffrn_ambient_temperature 160.03(18)
_diffrn_detector 'Hybrid Pixel Array Detector'
_diffrn_detector_area_resol_mean 5.8140
_diffrn_detector_type 'Pilatus 200K'
_diffrn_measured_fraction_theta_full 1.000
_diffrn_measured_fraction_theta_max 0.978
_diffrn_measurement_details
;
List of Runs (angles in degrees, time in seconds):

  # Type    Start    End  Width  t~exp~   \w     \q     \k     \f   Frames
#--------------------------------------------------------------------------
  1  \w      1.00  29.00   0.50    0.59    --   49.37 -99.00 -60.00   56
  2  \w     41.00 110.00   0.50    0.59    --  110.00 -94.00 -30.00  138
  3  \w     73.00 112.00   0.50    0.59    --  110.00-111.00 -30.00   78
  4  \w     62.00  91.00   0.50    0.59    --  110.00 -94.00 -90.00   58
  5  \w     82.00 108.00   0.50    0.59    --  110.00-111.00-120.00   52
  6  \w     80.00 112.00   0.50    0.59    --  110.00-111.00-180.00   64
  7  \w     42.00  76.00   0.50    0.59    --  110.00-111.00-180.00   68
  8  \w     50.00  77.00   0.50    0.59    --  110.00-111.00-120.00   54
  9  \w     46.00 112.00   0.50    0.59    --  110.00-110.00 -87.00  132
 10  \w     48.00  81.00   0.50    0.59    --  110.00 -94.00  30.00   66
 11  \w     63.00 111.00   0.50    0.59    --  110.00-111.00  90.00   96
 12  \w     87.00 112.00   0.50    0.59    --  110.00-111.00 120.00   50
 13  \w     74.00 100.00   0.50    0.59    --  110.00 -77.00 120.00   52
 14  \w     39.00  65.00   0.50    0.59    --  110.00 -61.00  90.00   52
 15  \w     37.00  70.00   0.50    0.59    --  110.00 -77.00  90.00   66
 16  \w     40.00  68.00   0.50    0.59    --  110.00 -61.00 150.00   56
 17  \w     36.00  70.00   0.50    0.59    --  110.00 -77.00 120.00   68
 18  \w     33.00  59.00   0.50    0.59    --  110.00-111.00  90.00   52
 19  \w     34.00 103.00   0.50    0.59    --  110.00 -94.00  90.00  138
 20  \w     39.00  66.00   0.50    0.59    --  110.00 -61.00   0.00   54
 21  \w     36.00  70.00   0.50    0.59    --  110.00 -94.00 -60.00   68
 22  \w     36.00  71.00   0.50    0.59    --  110.00 -77.00 -30.00   70
 23  \w     95.00 168.00   0.50    0.59    --  110.00  15.00-120.00  146
 24  \w    100.00 177.00   0.50    0.59    --  110.00  30.00 -60.00  154
 25  \w    142.00 172.00   0.50    0.59    --  110.00  15.00  30.00   60
 26  \w     96.00 170.00   0.50    0.59    --  110.00  30.00 -90.00  148
 27  \w    106.00 131.00   0.50    0.59    --  110.00 111.00  30.00   50
 28  \w     86.00 111.00   0.50    0.59    --  110.00 178.00 -60.00   50
 29  \w    121.00 148.00   0.50    0.59    --  110.00 178.00 -60.00   54
 30  \w     98.00 178.00   0.50    0.59    --  110.00  30.00 -30.00  160
 31  \w     98.00 124.00   0.50    0.59    --  110.00  30.00  30.00   52
 32  \w     99.00 138.00   0.50    0.59    --  110.00  15.00  30.00   78
 33  \w     30.00 121.00   0.50    0.59    --   49.37  77.00   0.00  182
 34  \w     38.00  67.00   0.50    0.59    --  110.00 -61.00-180.00   58
 35  \w    -91.00 -12.00   0.50    0.59    --  -49.87 125.00 -90.00  158
 36  \w    -64.00 -34.00   0.50    0.59    --  -88.50  61.00-180.00   60
 37  \w     -3.00  27.00   0.50    0.59    --  -49.87  19.00-180.00   60
 38  \w    -35.00 -10.00   0.50    0.59    --  -88.50  30.00  90.00   50
 39  \w    -64.00  23.00   0.50    0.59    --  -49.87  57.00 150.00  174
 40  \w   -123.00 -78.00   0.50    0.59    --  -49.87-110.00 -87.00   90
 41  \w   -160.00-100.00   0.50    0.59    --  -88.50-111.00 120.00  120
 42  \w   -123.00 -70.00   0.50    0.59    --  -49.87-125.00 150.00  106
 43  \w     32.00  87.00   0.50    0.59    --   48.00  60.00-162.80  110
 44  \w     33.00  60.00   0.50    0.59    --   48.00  58.00 -26.23   54
 45  \w     68.00  94.00   0.50    0.59    --   48.00  58.00 -26.23   52
 46  \w     74.00 101.00   0.50    0.59    --   49.37  57.00 -60.00   54
 47  \w     33.00  60.00   0.50    0.59    --   49.37  57.00 -90.00   54
 48  \w     52.00  86.00   0.50    0.59    --   49.37  19.00  90.00   68
 49  \w     33.00  60.00   0.50    0.59    --   49.37  57.00  90.00   54
 50  \w     94.00 121.00   0.50    0.59    --   49.37  57.00 -90.00   54
 51  \w     33.00  59.00   0.50    0.59    --   49.37  57.00-120.00   52
 52  \w     33.00  69.00   0.50    0.59    --   49.37  57.00 -60.00   72
 53  \w     37.00  67.00   0.50    0.59    --   49.37  38.00-180.00   60
 54  \w     37.00  82.00   0.50    0.59    --   49.37  38.00 -60.00   90
 55  \w     85.00 112.00   0.50    0.59    --   52.00  58.00 109.01   54
 56  \w     38.00  76.00   0.50    0.59    --   52.00  58.00 109.01   76
 57  \w     37.00  89.00   0.50    0.59    --   52.00  56.00 161.76  104
 58  \w     40.00  89.00   0.50    0.59    --   56.00  58.00  -6.85   98
 59  \w    108.00 133.00   0.50    0.59    --   60.00  58.00  32.89   50
 60  \w     48.00  74.00   0.50    0.59    --   60.00  58.00  32.89   52
 61  \w     43.00  69.00   0.50    0.59    --   60.00  59.00 121.88   52
 62  \w     43.00 112.00   0.50    0.59    --   60.00  59.00 151.99  138
 63  \w     49.00 110.00   0.50    0.59    --   64.00  59.00-137.99  122
 64  \w     52.00  93.00   0.50    0.59    --   68.00  60.00 115.38   82
 65  \w     52.00 107.00   0.50    0.59    --   68.00  56.00  65.87  110
 66  \w     55.00  81.00   0.50    0.59    --   72.00  60.00-165.66   52
 67  \w     68.00  94.00   0.50    0.59    --   84.00  56.00-154.44   52
 68  \w     67.00  93.00   0.50    0.59    --   84.00  59.00   5.31   52
 69  \w     79.00 120.00   0.50    0.59    --   96.00  58.00   8.60   82
 70  \w     79.00 106.00   0.50    0.59    --   96.00  58.00-122.92   54
 71  \w    142.00 168.00   0.50    0.59    --   96.00  60.00  24.80   52
 72  \w     81.00 109.00   0.50    0.59    --   96.00  60.00  24.80   56
 73  \w     87.00 113.00   0.50    0.59    --  104.00  59.00 166.42   52
 74  \w     88.00 114.00   0.50    0.59    --  104.00  33.00 -49.36   52
 75  \w    138.00 174.00   0.50    0.59    --  104.00  59.00 166.42   72
 76  \w    141.00 177.00   0.50    0.59    --  110.00  51.00  41.07   72
 77  \w     95.00 122.00   0.50    0.59    --  110.00  51.00  41.07   54
 78  \w    153.00 178.00   0.50    0.59    --  110.00  55.00 -34.82   50
 79  \w     97.00 141.00   0.50    0.59    --  110.00  45.00 150.00   88
 80  \w    153.00 178.00   0.50    0.59    --  110.00  45.00-180.00   50
 81  \w     99.00 138.00   0.50    0.59    --  110.00  45.00-180.00   78
 82  \w     94.00 123.00   0.50    0.59    --  110.00  55.00 -34.82   58
 83  \w    136.00 172.00   0.50    0.59    --  110.00  37.00 143.22   72
 84  \w     95.00 132.00   0.50    0.59    --  110.00  37.00 143.22   74
 85  \w     98.00 124.00   0.50    0.59    --  110.00  45.00   0.00   52
 86  \w    138.00 165.00   0.50    0.59    --  110.00  39.00 119.87   54
 87  \w     97.00 124.00   0.50    0.59    --  110.00  45.00 -60.00   54
 88  \w     96.00 131.00   0.50    0.59    --  110.00  39.00 119.87   70
 89  \w    143.00 170.00   0.50    0.59    --  110.00  45.00-120.00   54
 90  \w     97.00 123.00   0.50    0.59    --  110.00  45.00-120.00   52
 91  \w    148.00 174.00   0.50    0.59    --  110.00  45.00-150.00   52
 92  \w    145.00 174.00   0.50    0.59    --  110.00  45.00   0.00   58
 93  \w     96.00 122.00   0.50    0.59    --  110.00  45.00-150.00   52
 94  \w    141.00 176.00   0.50    0.59    --  110.00  50.00  77.93   70
 95  \w    149.00 176.00   0.50    0.59    --  110.00  45.00  90.00   54
 96  \w    102.00 134.00   0.50    0.59    --  110.00  45.00  90.00   64
 97  \w     95.00 122.00   0.50    0.59    --  110.00  50.00  77.93   54
 98  \w    140.00 169.00   0.50    0.59    --  110.00  45.00  60.00   58
 99  \w     96.00 134.00   0.50    0.59    --  110.00  45.00  60.00   76
100  \w    150.00 178.00   0.50    0.59    --  110.00  45.00 150.00   56
101  \w     96.00 122.00   0.50    0.59    --  110.00  45.00 -90.00   52
102  \w     96.00 123.00   0.50    0.59    --  110.00  57.00 -48.27   54
103  \w     31.00 121.00   0.50    0.59    --   48.00  58.00 -26.23  180
104  \w     31.00 120.00   0.50    0.59    --   48.00  60.00 129.72  178
105  \w     35.00 128.00   0.50    0.59    --   49.37  38.00 -90.00  186
106  \w     33.00 123.00   0.50    0.59    --   49.37  57.00 -30.00  180
107  \w     33.00 123.00   0.50    0.59    --   49.37  57.00-180.00  180
108  \w     35.00 128.00   0.50    0.59    --   49.37  38.00  30.00  186
109  \w     33.00 123.00   0.50    0.59    --   49.37  57.00 -60.00  180
110  \w     33.00 123.00   0.50    0.59    --   49.37  57.00 120.00  180
111  \w     35.00 128.00   0.50    0.59    --   49.37  38.00  90.00  186
112  \w     33.00 123.00   0.50    0.59    --   49.37  57.00  30.00  180
113  \w     33.00 123.00   0.50    0.59    --   49.37  57.00-120.00  180
114  \w    -43.00  29.00   0.50    0.59    --  -49.87  38.00   0.00  144
115  \w    -66.00  23.00   0.50    0.59    --  -49.87  57.00 -90.00  178
116  \w     36.00 125.00   0.50    0.59    --   52.00  57.00  62.34  178
117  \w     35.00 124.00   0.50    0.59    --   52.00  60.00  -9.24  178
118  \w     39.00 129.00   0.50    0.59    --   56.00  58.00  -6.85  180
119  \w     43.00 133.00   0.50    0.59    --   60.00  59.00 151.99  180
120  \w     47.00 137.00   0.50    0.59    --   64.00  59.00-137.99  180
121  \w     51.00 140.00   0.50    0.59    --   68.00  60.00 115.38  178
122  \w     53.00 145.00   0.50    0.59    --   68.00  44.00-136.55  184
123  \w     53.00 147.00   0.50    0.59    --   68.00  32.00 -63.36  188
124  \w     52.00 142.00   0.50    0.59    --   68.00  56.00  65.87  180
125  \w     55.00 144.00   0.50    0.59    --   72.00  60.00-165.66  178
126  \w     61.00 154.00   0.50    0.59    --   76.00  36.00   0.25  186
;
_diffrn_measurement_device 'four-circle diffractometer'
_diffrn_measurement_device_type 'XtaLAB Synergy, Dualflex, Pilatus 200K'
_diffrn_measurement_method '\w scans'
_diffrn_orient_matrix_type 'CrysAlisPro convention (1999,Acta A55,543-557)'
_diffrn_orient_matrix_UB_11 0.0949288000
_diffrn_orient_matrix_UB_12 -0.0432932000
_diffrn_orient_matrix_UB_13 0.1079353000
_diffrn_orient_matrix_UB_21 -0.0108983000
_diffrn_orient_matrix_UB_22 -0.1239820000
_diffrn_orient_matrix_UB_23 -0.0920301000
_diffrn_orient_matrix_UB_31 0.1432049000
_diffrn_orient_matrix_UB_32 0.0665744000
_diffrn_orient_matrix_UB_33 -0.0312315000
_diffrn_radiation_monochromator mirror
_diffrn_radiation_probe x-ray
_diffrn_radiation_type CuK\a
_diffrn_radiation_wavelength 1.54184
_diffrn_reflns_av_R_equivalents 0.0413
_diffrn_reflns_av_unetI/netI 0.0192
_diffrn_reflns_Laue_measured_fraction_full 1.000
_diffrn_reflns_Laue_measured_fraction_max 0.978
_diffrn_reflns_limit_h_max 11
_diffrn_reflns_limit_h_min -11
_diffrn_reflns_limit_k_max 14
_diffrn_reflns_limit_k_min -14
_diffrn_reflns_limit_l_max 14
_diffrn_reflns_limit_l_min -14
_diffrn_reflns_number 41894
_diffrn_reflns_point_group_measured_fraction_full 1.000
_diffrn_reflns_point_group_measured_fraction_max 0.978
_diffrn_reflns_theta_full 67.684
_diffrn_reflns_theta_max 79.453
_diffrn_reflns_theta_min 4.168
_diffrn_source 'micro-focus sealed X-ray tube'
_diffrn_source_type 'PhotonJet (Cu) X-ray Source'
_exptl_absorpt_coefficient_mu 17.812
_exptl_absorpt_correction_T_max 1.000
_exptl_absorpt_correction_T_min 0.348
_exptl_absorpt_correction_type gaussian
_exptl_absorpt_process_details
;
CrysAlisPro 1.171.40.71a (Rigaku Oxford Diffraction, 2020)
Numerical absorption correction based on gaussian integration over
			a multifaceted crystal model
Empirical absorption correction using spherical harmonics,
 implemented in SCALE3 ABSPACK scaling algorithm.
;
_exptl_crystal_colour brown
_exptl_crystal_colour_primary brown
_exptl_crystal_density_diffrn 2.339
_exptl_crystal_description needle
_exptl_crystal_F_000 724
_exptl_crystal_size_max 0.181
_exptl_crystal_size_mid 0.044
_exptl_crystal_size_min 0.032
_refine_diff_density_max 1.934
_refine_diff_density_min -1.147
_refine_diff_density_rms 0.127
_refine_ls_extinction_method none
_refine_ls_goodness_of_fit_ref 1.074
_refine_ls_hydrogen_treatment constr
_refine_ls_matrix_type full
_refine_ls_number_parameters 308
_refine_ls_number_reflns 4611
_refine_ls_number_restraints 0
_refine_ls_restrained_S_all 1.074
_refine_ls_R_factor_all 0.0270
_refine_ls_R_factor_gt 0.0254
_refine_ls_shift/su_max 0.002
_refine_ls_shift/su_mean 0.000
_refine_ls_structure_factor_coef Fsqd
_refine_ls_weighting_details 'w=1/[\s^2^(Fo^2^)+(0.0379P)^2^+2.4747P] where P=(Fo^2^+2Fc^2^)/3'
_refine_ls_weighting_scheme calc
_refine_ls_wR_factor_gt 0.0669
_refine_ls_wR_factor_ref 0.0678
_reflns_Friedel_coverage 0.000
_reflns_number_gt 4333
_reflns_number_total 4611
_reflns_threshold_expression 'I > 2\s(I)'
_cod_data_source_file d0cc04180g2.cif
_cod_data_source_block dhv-lw-07-02_isomer2dimer_270919
_cod_depositor_comments 'Adding full bibliography for 7127067--7127069.cif.'
_cod_original_cell_volume 1084.116(19)
_cod_database_code 7127067
_shelx_shelxl_version_number 2018/3
_chemical_oxdiff_formula 'C42 H34 F12 N2 O6 P2 Re2'
_shelx_space_group_comment
;
The symmetry employed for this shelxl refinement is uniquely defined
by the following loop, which should always be used as a source of
symmetry information in preference to the above space-group names.
They are only intended as comments.
;
_diffrn_oxdiff_digest_frames
;
012d7677090e282f365af6c7a84d7333f411826c62d
;
_reflns_odcompleteness_completeness 99.86
_reflns_odcompleteness_iscentric 1
_reflns_odcompleteness_theta 74.33
_olex2_refinement_description
;
1. Fixed Uiso
 At 1.2 times of:
  All C(H) groups
 At 1.5 times of:
  All C(H,H,H) groups
2.a Aromatic/amide H refined with riding coordinates:
 C19(H19), C3(H3), C18(H18), C7(H7), C6(H6), C16(H16), C17(H17), C5(H5),
 C8(H8), C4(H4), C12(H12), C9(H9), C10(H10), C11(H11)
2.b Idealised Me refined as rotating group:
 C14(H14A,H14B,H14C)
;
_olex2_submission_special_instructions 'No special instructions were received'
_oxdiff_exptl_absorpt_empirical_details
;
Empirical correction (ABSPACK) includes:
- Absorption correction using spherical harmonics
- Frame scaling
;
_oxdiff_exptl_absorpt_empirical_full_max 2.329
_oxdiff_exptl_absorpt_empirical_full_min 0.574

loop_
_space_group_symop_operation_xyz
'x, y, z'
'-x, -y, -z'

loop_
_atom_site_label
_atom_site_type_symbol
_atom_site_fract_x
_atom_site_fract_y
_atom_site_fract_z
_atom_site_U_iso_or_equiv
_atom_site_adp_type
_atom_site_occupancy
_atom_site_site_symmetry_order
_atom_site_calc_flag
_atom_site_refinement_flags_posn
_atom_site_refinement_flags_adp
_atom_site_refinement_flags_occupancy
_atom_site_disorder_assembly
_atom_site_disorder_group
Re1 Re 0.73195(2) 0.75895(2) 0.75648(2) 0.02234(7) Uani 1 1 d . . . . .
Ru1 Ru 0.41414(3) 0.88202(2) 0.55197(2) 0.01620(7) Uani 1 1 d . . . . .
P1 P 0.86198(11) 0.53392(9) 0.20939(9) 0.0262(2) Uani 1 1 d . . . . .
F1 F 0.9150(3) 0.6878(2) 0.2363(2) 0.0371(6) Uani 1 1 d . . . . .
O1 O 0.6288(3) 0.9607(2) 0.5357(2) 0.0160(4) Uani 1 1 d . . . . .
F2 F 0.8067(3) 0.3810(2) 0.1799(3) 0.0427(6) Uani 1 1 d . . . . .
F5 F 1.0166(3) 0.5333(3) 0.2974(3) 0.0585(8) Uani 1 1 d . . . . .
F3 F 0.9296(4) 0.5270(3) 0.0921(3) 0.0551(8) Uani 1 1 d . . . . .
O3 O 0.4466(4) 0.9740(3) 0.8279(3) 0.0381(7) Uani 1 1 d . . . . .
F6 F 0.7928(4) 0.5444(3) 0.3255(3) 0.0605(9) Uani 1 1 d . . . . .
O2 O 0.1071(3) 0.7356(3) 0.5524(3) 0.0382(7) Uani 1 1 d . . . . .
N1 N 0.4055(3) 0.7977(3) 0.3639(3) 0.0184(6) Uani 1 1 d . . . . .
F4 F 0.7059(3) 0.5358(3) 0.1203(3) 0.0568(8) Uani 1 1 d . . . . .
C2 C 0.6411(4) 0.7502(3) 0.5509(3) 0.0179(7) Uani 1 1 d . . . . .
C21 C 0.4373(4) 0.9460(3) 0.7229(3) 0.0229(7) Uani 1 1 d . . . . .
C15 C 0.5415(4) 0.7961(3) 0.3493(3) 0.0179(6) Uani 1 1 d . . . . .
C1 C 0.5162(4) 0.7457(3) 0.6018(3) 0.0193(7) Uani 1 1 d . . . . .
C13 C 0.6649(4) 0.8525(3) 0.4733(3) 0.0192(7) Uani 1 1 d . . . . .
C19 C 0.2847(4) 0.7516(3) 0.2641(3) 0.0235(7) Uani 1 1 d . . . . .
H19 H 0.189074 0.753208 0.274867 0.028 Uiso 1 1 calc R . . . .
C3 C 0.7252(5) 0.6586(4) 0.5654(3) 0.0251(8) Uani 1 1 d . . . . .
H3 H 0.806588 0.660661 0.529243 0.030 Uiso 1 1 calc R . . . .
C18 C 0.2964(5) 0.7018(4) 0.1459(4) 0.0291(8) Uani 1 1 d . . . . .
H18 H 0.209888 0.669705 0.076298 0.035 Uiso 1 1 calc R . . . .
C14 C 0.8201(4) 0.8901(4) 0.4563(4) 0.0233(7) Uani 1 1 d . . . . .
H14A H 0.826201 0.956283 0.406782 0.035 Uiso 1 1 calc GR . . . .
H14B H 0.841845 0.815130 0.412019 0.035 Uiso 1 1 calc GR . . . .
H14C H 0.893034 0.923224 0.539046 0.035 Uiso 1 1 calc GR . . . .
C7 C 0.7992(6) 0.9579(4) 0.8726(4) 0.0398(11) Uani 1 1 d . . . . .
H7 H 0.758566 1.027715 0.859498 0.048 Uiso 1 1 calc R . . . .
C20 C 0.2226(5) 0.7921(4) 0.5499(4) 0.0265(8) Uani 1 1 d . . . . .
C6 C 0.4863(4) 0.6564(3) 0.6780(4) 0.0248(8) Uani 1 1 d . . . . .
H6 H 0.409822 0.657348 0.719603 0.030 Uiso 1 1 calc R . . . .
C16 C 0.5610(4) 0.7475(3) 0.2339(3) 0.0243(7) Uani 1 1 d . . . . .
H16 H 0.657814 0.746983 0.225364 0.029 Uiso 1 1 calc R . . . .
C17 C 0.4360(5) 0.6996(4) 0.1307(4) 0.0285(8) Uani 1 1 d . . . . .
H17 H 0.446326 0.665573 0.050403 0.034 Uiso 1 1 calc R . . . .
C5 C 0.5711(5) 0.5656(4) 0.6919(4) 0.0315(9) Uani 1 1 d . . . . .
H5 H 0.548802 0.504662 0.741184 0.038 Uiso 1 1 calc R . . . .
C8 C 0.9169(6) 0.9386(5) 0.8204(4) 0.0445(12) Uani 1 1 d . . . . .
H8 H 0.955016 0.994837 0.771893 0.053 Uiso 1 1 calc R . . . .
C4 C 0.6865(5) 0.5647(4) 0.6341(4) 0.0306(9) Uani 1 1 d . . . . .
H4 H 0.739004 0.501003 0.640979 0.037 Uiso 1 1 calc R . . . .
C12 C 0.7427(6) 0.8744(5) 0.9434(4) 0.0401(11) Uani 1 1 d . . . . .
H12 H 0.663460 0.887603 0.977839 0.048 Uiso 1 1 calc R . . . .
C9 C 0.9774(5) 0.8341(5) 0.8415(4) 0.0439(12) Uani 1 1 d . . . . .
H9 H 1.057577 0.821220 0.808186 0.053 Uiso 1 1 calc R . . . .
C10 C 0.9182(5) 0.7495(5) 0.9118(4) 0.0410(11) Uani 1 1 d . . . . .
H10 H 0.956451 0.678209 0.923841 0.049 Uiso 1 1 calc R . . . .
C11 C 0.8024(6) 0.7714(5) 0.9638(4) 0.0417(11) Uani 1 1 d . . . . .
H11 H 0.764375 0.716059 1.013157 0.050 Uiso 1 1 calc R . . . .

loop_
_atom_site_aniso_label
_atom_site_aniso_U_11
_atom_site_aniso_U_22
_atom_site_aniso_U_33
_atom_site_aniso_U_23
_atom_site_aniso_U_13
_atom_site_aniso_U_12
Re1 0.02150(11) 0.01993(10) 0.02193(10) 0.00403(6) -0.00138(7) 0.00595(7)
Ru1 0.01183(14) 0.01604(13) 0.01934(13) 0.00285(9) 0.00261(10) 0.00326(10)
P1 0.0210(5) 0.0283(5) 0.0271(5) -0.0008(4) 0.0082(4) 0.0054(4)
F1 0.0323(14) 0.0283(12) 0.0462(14) -0.0020(10) 0.0104(11) 0.0065(10)
O1 0.0123(11) 0.0142(10) 0.0203(11) 0.0027(8) 0.0031(9) 0.0031(9)
F2 0.0447(16) 0.0289(12) 0.0518(16) 0.0038(11) 0.0163(13) 0.0048(11)
F5 0.0355(16) 0.0525(18) 0.076(2) 0.0177(16) -0.0100(15) 0.0107(14)
F3 0.072(2) 0.0477(16) 0.0498(16) -0.0009(13) 0.0420(16) 0.0077(15)
O3 0.053(2) 0.0415(17) 0.0253(15) 0.0066(12) 0.0127(13) 0.0211(15)
F6 0.064(2) 0.0567(18) 0.0468(16) -0.0140(14) 0.0353(15) -0.0145(16)
O2 0.0158(15) 0.0482(18) 0.0473(18) 0.0129(14) 0.0112(13) -0.0025(13)
N1 0.0184(15) 0.0144(13) 0.0195(13) 0.0021(10) 0.0012(11) 0.0036(11)
F4 0.0339(16) 0.0466(16) 0.069(2) -0.0106(14) -0.0145(14) 0.0127(13)
C2 0.0140(16) 0.0177(15) 0.0179(15) 0.0021(12) -0.0038(12) 0.0056(13)
C21 0.0230(19) 0.0214(17) 0.0264(18) 0.0067(14) 0.0070(14) 0.0089(15)
C15 0.0152(17) 0.0156(15) 0.0220(16) 0.0036(12) 0.0027(13) 0.0051(13)
C1 0.0163(17) 0.0171(16) 0.0194(15) 0.0025(12) -0.0017(13) 0.0019(13)
C13 0.0166(17) 0.0183(16) 0.0211(16) 0.0004(13) 0.0035(13) 0.0055(13)
C19 0.0176(18) 0.0213(17) 0.0262(17) 0.0052(14) -0.0015(14) 0.0020(14)
C3 0.024(2) 0.0238(18) 0.0221(17) -0.0005(14) -0.0017(14) 0.0084(16)
C18 0.026(2) 0.0258(19) 0.0237(18) 0.0006(14) -0.0081(15) 0.0009(16)
C14 0.0124(17) 0.0267(18) 0.0279(18) 0.0032(14) 0.0037(14) 0.0036(14)
C7 0.048(3) 0.024(2) 0.033(2) -0.0060(16) -0.010(2) 0.0094(19)
C20 0.027(2) 0.0277(19) 0.0256(18) 0.0064(14) 0.0055(15) 0.0109(16)
C6 0.0198(19) 0.0199(17) 0.0300(18) 0.0082(14) 0.0016(15) -0.0010(14)
C16 0.023(2) 0.0214(17) 0.0256(17) 0.0025(14) 0.0022(15) 0.0063(15)
C17 0.034(2) 0.0242(18) 0.0224(18) -0.0002(14) 0.0033(16) 0.0068(16)
C5 0.029(2) 0.0195(18) 0.039(2) 0.0104(16) 0.0001(17) 0.0003(16)
C8 0.040(3) 0.039(2) 0.030(2) 0.0013(18) -0.0095(19) -0.016(2)
C4 0.033(2) 0.0163(17) 0.036(2) 0.0028(15) -0.0041(17) 0.0098(16)
C12 0.047(3) 0.046(3) 0.0221(19) -0.0010(18) 0.0003(18) 0.016(2)
C9 0.014(2) 0.065(3) 0.033(2) -0.011(2) -0.0076(17) 0.001(2)
C10 0.035(3) 0.047(3) 0.031(2) 0.0031(19) -0.0114(18) 0.016(2)
C11 0.051(3) 0.046(3) 0.0230(19) 0.0105(18) -0.0038(19) 0.014(2)

loop_
_atom_type_symbol
_atom_type_description
_atom_type_scat_dispersion_real
_atom_type_scat_dispersion_imag
_atom_type_scat_source
C C 0.0181 0.0091 'International Tables Vol C Tables 4.2.6.8 and 6.1.1.4'
H H 0.0000 0.0000 'International Tables Vol C Tables 4.2.6.8 and 6.1.1.4'
F F 0.0727 0.0534 'International Tables Vol C Tables 4.2.6.8 and 6.1.1.4'
N N 0.0311 0.0180 'International Tables Vol C Tables 4.2.6.8 and 6.1.1.4'
O O 0.0492 0.0322 'International Tables Vol C Tables 4.2.6.8 and 6.1.1.4'
P P 0.2955 0.4335 'International Tables Vol C Tables 4.2.6.8 and 6.1.1.4'
Re Re -5.2083 5.8923 'International Tables Vol C Tables 4.2.6.8 and 6.1.1.4'
Ru Ru 0.0552 3.2960 'International Tables Vol C Tables 4.2.6.8 and 6.1.1.4'

loop_
_exptl_crystal_face_index_h
_exptl_crystal_face_index_k
_exptl_crystal_face_index_l
_exptl_crystal_face_perp_dist
0 -1 1 0.0192
0 2 -1 0.0132
0 -2 1 0.0192
0 1 0 0.0225
-2 1 2 0.0645
0 1 1 0.0278
0 -1 -1 0.0098
0 0 7 0.0281
0 0 -7 0.0166
-6 3 0 0.0808
4 0 4 0.0671
6 2 -2 0.0757

loop_
_geom_angle_atom_site_label_1
_geom_angle_atom_site_label_2
_geom_angle_atom_site_label_3
_geom_angle
_geom_angle_site_symmetry_1
_geom_angle_site_symmetry_3
_geom_angle_publ_flag
C2 Re1 C1 36.32(13) . . ?
C2 Re1 C6 65.83(14) . . ?
C2 Re1 C4 66.34(13) . . ?
C3 Re1 C2 37.28(12) . . ?
C3 Re1 C1 65.99(13) . . ?
C3 Re1 C7 139.02(17) . . ?
C3 Re1 C6 78.49(15) . . ?
C3 Re1 C5 66.29(16) . . ?
C3 Re1 C8 110.23(18) . . ?
C3 Re1 C4 36.90(15) . . ?
C3 Re1 C12 175.44(16) . . ?
C3 Re1 C9 100.69(16) . . ?
C3 Re1 C11 146.98(16) . . ?
C7 Re1 C2 112.47(15) . . ?
C7 Re1 C1 105.42(14) . . ?
C7 Re1 C6 119.20(17) . . ?
C7 Re1 C4 174.05(18) . . ?
C6 Re1 C1 36.00(13) . . ?
C5 Re1 C2 78.04(14) . . ?
C5 Re1 C1 65.32(13) . . ?
C5 Re1 C7 149.52(19) . . ?
C5 Re1 C6 36.94(14) . . ?
C5 Re1 C4 36.43(17) . . ?
C5 Re1 C12 117.55(19) . . ?
C5 Re1 C11 100.76(18) . . ?
C8 Re1 C2 103.46(15) . . ?
C8 Re1 C1 120.32(16) . . ?
C8 Re1 C7 37.0(2) . . ?
C8 Re1 C6 150.59(17) . . ?
C8 Re1 C5 172.25(18) . . ?
C8 Re1 C4 137.1(2) . . ?
C8 Re1 C12 66.3(2) . . ?
C8 Re1 C11 78.45(18) . . ?
C4 Re1 C1 77.16(13) . . ?
C4 Re1 C6 66.05(15) . . ?
C12 Re1 C2 139.44(15) . . ?
C12 Re1 C1 112.79(15) . . ?
C12 Re1 C7 36.51(19) . . ?
C12 Re1 C6 103.11(17) . . ?
C12 Re1 C4 147.65(18) . . ?
C9 Re1 C2 118.28(16) . . ?
C9 Re1 C1 150.77(17) . . ?
C9 Re1 C7 66.67(19) . . ?
C9 Re1 C6 171.88(17) . . ?
C9 Re1 C5 135.33(18) . . ?
C9 Re1 C8 37.3(2) . . ?
C9 Re1 C4 108.43(17) . . ?
C9 Re1 C12 78.33(18) . . ?
C9 Re1 C11 66.29(19) . . ?
C10 Re1 C2 148.53(16) . . ?
C10 Re1 C1 172.04(16) . . ?
C10 Re1 C3 115.41(16) . . ?
C10 Re1 C7 78.76(17) . . ?
C10 Re1 C6 136.05(17) . . ?
C10 Re1 C5 107.62(17) . . ?
C10 Re1 C8 67.09(19) . . ?
C10 Re1 C4 99.35(16) . . ?
C10 Re1 C12 66.45(18) . . ?
C10 Re1 C9 37.1(2) . . ?
C10 Re1 C11 36.88(19) . . ?
C11 Re1 C2 174.59(16) . . ?
C11 Re1 C1 138.40(17) . . ?
C11 Re1 C7 65.97(17) . . ?
C11 Re1 C6 110.04(17) . . ?
C11 Re1 C4 115.78(16) . . ?
C11 Re1 C12 36.61(17) . . ?
O1 Ru1 O1 80.63(9) . 2_676 ?
O1 Ru1 N1 76.13(10) . . ?
N1 Ru1 O1 82.06(10) . 2_676 ?
C21 Ru1 O1 103.36(12) . 2_676 ?
C21 Ru1 O1 101.15(14) . . ?
C21 Ru1 N1 173.58(13) . . ?
C21 Ru1 C1 88.77(14) . . ?
C1 Ru1 O1 158.70(12) . 2_676 ?
C1 Ru1 O1 79.87(12) . . ?
C1 Ru1 N1 85.03(12) . . ?
C20 Ru1 O1 102.46(13) . 2_676 ?
C20 Ru1 O1 171.96(13) . . ?
C20 Ru1 N1 96.82(14) . . ?
C20 Ru1 C21 85.45(17) . . ?
C20 Ru1 C1 95.83(15) . . ?
F2 P1 F1 178.75(16) . . ?
F5 P1 F1 89.92(15) . . ?
F5 P1 F2 91.23(16) . . ?
F5 P1 F3 90.1(2) . . ?
F5 P1 F6 91.0(2) . . ?
F5 P1 F4 179.53(18) . . ?
F3 P1 F1 89.35(15) . . ?
F3 P1 F2 90.15(15) . . ?
F3 P1 F4 89.8(2) . . ?
F6 P1 F1 89.27(15) . . ?
F6 P1 F2 91.21(16) . . ?
F6 P1 F3 178.2(2) . . ?
F6 P1 F4 89.1(2) . . ?
F4 P1 F1 89.62(15) . . ?
F4 P1 F2 89.23(16) . . ?
Ru1 O1 Ru1 99.37(9) . 2_676 ?
C13 O1 Ru1 102.95(19) . . ?
C13 O1 Ru1 123.75(19) . 2_676 ?
C15 N1 Ru1 112.5(2) . . ?
C19 N1 Ru1 127.9(3) . . ?
C19 N1 C15 119.6(3) . . ?
C1 C2 Re1 75.16(19) . . ?
C1 C2 C13 114.0(3) . . ?
C1 C2 C3 120.7(3) . . ?
C13 C2 Re1 130.8(2) . . ?
C3 C2 Re1 70.7(2) . . ?
C3 C2 C13 125.2(3) . . ?
O3 C21 Ru1 173.9(3) . . ?
N1 C15 C13 112.0(3) . . ?
N1 C15 C16 121.8(3) . . ?
C16 C15 C13 126.2(3) . . ?
Ru1 C1 Re1 131.54(16) . . ?
C2 C1 Re1 68.52(18) . . ?
C2 C1 Ru1 109.9(2) . . ?
C6 C1 Re1 69.5(2) . . ?
C6 C1 Ru1 131.4(3) . . ?
C6 C1 C2 118.6(3) . . ?
O1 C13 C2 106.4(3) . . ?
O1 C13 C15 106.7(3) . . ?
O1 C13 C14 110.8(3) . . ?
C2 C13 C15 103.8(3) . . ?
C14 C13 C2 114.7(3) . . ?
C14 C13 C15 113.9(3) . . ?
N1 C19 H19 119.2 . . ?
N1 C19 C18 121.6(4) . . ?
C18 C19 H19 119.2 . . ?
Re1 C3 H3 127.4 . . ?
C2 C3 Re1 72.1(2) . . ?
C2 C3 H3 120.3 . . ?
C4 C3 Re1 72.3(2) . . ?
C4 C3 C2 119.5(4) . . ?
C4 C3 H3 120.3 . . ?
C19 C18 H18 120.5 . . ?
C17 C18 C19 119.0(3) . . ?
C17 C18 H18 120.5 . . ?
C13 C14 H14A 109.5 . . ?
C13 C14 H14B 109.5 . . ?
C13 C14 H14C 109.5 . . ?
H14A C14 H14B 109.5 . . ?
H14A C14 H14C 109.5 . . ?
H14B C14 H14C 109.5 . . ?
Re1 C7 H7 129.5 . . ?
C8 C7 Re1 71.3(2) . . ?
C8 C7 H7 119.9 . . ?
C12 C7 Re1 71.7(2) . . ?
C12 C7 H7 119.9 . . ?
C12 C7 C8 120.2(4) . . ?
O2 C20 Ru1 177.6(3) . . ?
Re1 C6 H6 127.1 . . ?
C1 C6 Re1 74.5(2) . . ?
C1 C6 H6 120.1 . . ?
C1 C6 C5 119.9(4) . . ?
C5 C6 Re1 70.3(2) . . ?
C5 C6 H6 120.1 . . ?
C15 C16 H16 120.7 . . ?
C15 C16 C17 118.6(4) . . ?
C17 C16 H16 120.7 . . ?
C18 C17 C16 119.4(4) . . ?
C18 C17 H17 120.3 . . ?
C16 C17 H17 120.3 . . ?
Re1 C5 H5 127.5 . . ?
C6 C5 Re1 72.8(2) . . ?
C6 C5 H5 119.5 . . ?
C4 C5 Re1 72.3(2) . . ?
C4 C5 C6 121.0(4) . . ?
C4 C5 H5 119.5 . . ?
Re1 C8 H8 129.0 . . ?
C7 C8 Re1 71.7(3) . . ?
C7 C8 H8 120.3 . . ?
C7 C8 C9 119.3(5) . . ?
C9 C8 Re1 71.2(3) . . ?
C9 C8 H8 120.3 . . ?
Re1 C4 H4 130.5 . . ?
C3 C4 Re1 70.8(2) . . ?
C3 C4 H4 120.0 . . ?
C5 C4 Re1 71.3(2) . . ?
C5 C4 C3 120.0(3) . . ?
C5 C4 H4 120.0 . . ?
Re1 C12 H12 129.2 . . ?
C7 C12 Re1 71.8(2) . . ?
C7 C12 H12 119.8 . . ?
C7 C12 C11 120.4(5) . . ?
C11 C12 Re1 71.6(3) . . ?
C11 C12 H12 119.8 . . ?
Re1 C9 H9 129.9 . . ?
C8 C9 Re1 71.5(3) . . ?
C8 C9 H9 120.0 . . ?
C10 C9 Re1 71.1(3) . . ?
C10 C9 C8 120.0(5) . . ?
C10 C9 H9 120.0 . . ?
Re1 C10 H10 128.0 . . ?
C9 C10 Re1 71.8(2) . . ?
C9 C10 H10 120.2 . . ?
C11 C10 Re1 72.1(2) . . ?
C11 C10 C9 119.6(4) . . ?
C11 C10 H10 120.2 . . ?
Re1 C11 H11 130.0 . . ?
C12 C11 Re1 71.8(2) . . ?
C12 C11 C10 120.5(5) . . ?
C12 C11 H11 119.8 . . ?
C10 C11 Re1 71.0(2) . . ?
C10 C11 H11 119.8 . . ?

loop_
_geom_bond_atom_site_label_1
_geom_bond_atom_site_label_2
_geom_bond_distance
_geom_bond_site_symmetry_2
_geom_bond_publ_flag
Re1 C2 2.240(3) . ?
Re1 C1 2.327(3) . ?
Re1 C3 2.221(4) . ?
Re1 C7 2.233(4) . ?
Re1 C6 2.262(4) . ?
Re1 C5 2.228(4) . ?
Re1 C8 2.228(4) . ?
Re1 C4 2.240(4) . ?
Re1 C12 2.233(4) . ?
Re1 C9 2.225(4) . ?
Re1 C10 2.216(4) . ?
Re1 C11 2.231(4) . ?
Ru1 O1 2.186(2) 2_676 ?
Ru1 O1 2.098(2) . ?
Ru1 N1 2.132(3) . ?
Ru1 C21 1.871(4) . ?
Ru1 C1 2.041(3) . ?
Ru1 C20 1.866(4) . ?
P1 F1 1.613(3) . ?
P1 F2 1.602(3) . ?
P1 F5 1.577(3) . ?
P1 F3 1.583(3) . ?
P1 F6 1.581(3) . ?
P1 F4 1.598(3) . ?
O1 C13 1.432(4) . ?
O3 C21 1.142(5) . ?
O2 C20 1.147(5) . ?
N1 C15 1.347(5) . ?
N1 C19 1.344(5) . ?
C2 C1 1.426(5) . ?
C2 C13 1.531(5) . ?
C2 C3 1.426(5) . ?
C15 C13 1.534(5) . ?
C15 C16 1.384(5) . ?
C1 C6 1.419(5) . ?
C13 C14 1.509(5) . ?
C19 H19 0.9500 . ?
C19 C18 1.385(5) . ?
C3 H3 0.9500 . ?
C3 C4 1.412(6) . ?
C18 H18 0.9500 . ?
C18 C17 1.384(6) . ?
C14 H14A 0.9800 . ?
C14 H14B 0.9800 . ?
C14 H14C 0.9800 . ?
C7 H7 0.9500 . ?
C7 C8 1.415(8) . ?
C7 C12 1.399(7) . ?
C6 H6 0.9500 . ?
C6 C5 1.423(5) . ?
C16 H16 0.9500 . ?
C16 C17 1.391(5) . ?
C17 H17 0.9500 . ?
C5 H5 0.9500 . ?
C5 C4 1.397(6) . ?
C8 H8 0.9500 . ?
C8 C9 1.423(8) . ?
C4 H4 0.9500 . ?
C12 H12 0.9500 . ?
C12 C11 1.402(7) . ?
C9 H9 0.9500 . ?
C9 C10 1.412(8) . ?
C10 H10 0.9500 . ?
C10 C11 1.407(7) . ?
C11 H11 0.9500 . ?

loop_
_exptl_oxdiff_crystal_face_indexfrac_h
_exptl_oxdiff_crystal_face_indexfrac_k
_exptl_oxdiff_crystal_face_indexfrac_l
_exptl_oxdiff_crystal_face_x
_exptl_oxdiff_crystal_face_y
_exptl_oxdiff_crystal_face_z
-0.0019 -0.9998 1.0009 0.1511 0.0319 -0.0981
0.0022 1.9999 -1.0010 -0.1944 -0.1559 0.1647
-0.0022 -1.9999 1.0010 0.1944 0.1559 -0.1647
0.0003 1.0001 -0.0001 -0.0433 -0.1240 0.0666
-2.0014 1.0010 1.9993 -0.0175 -0.2863 -0.2824
-0.0013 1.0004 1.0007 0.0646 -0.2161 0.0352
0.0013 -1.0004 -1.0007 -0.0646 0.2161 -0.0352
-0.0114 0.0019 7.0057 0.7550 -0.6448 -0.2203
0.0114 -0.0019 -7.0057 -0.7550 0.6448 0.2203
-5.9944 3.0013 -0.0069 -0.6997 -0.3061 -0.6584
3.9904 0.0004 4.0077 0.8114 -0.4124 0.4463
5.9992 1.9986 -1.9952 0.2676 -0.1296 1.0545
